data_1515692
loop_
_publ_author_name
'Murahashi, Tetsuro'
'Usui, Kentaro'
'Inoue, Ryou'
'Ogoshi, Sensuke'
'Kurosawa, Hideo'

_publ_section_title
;
 Metallocenoids of platinum: Syntheses and structures of triangular
 triplatinum sandwich complexes of cycloheptatrienyl
;
_journal_issue 1
_journal_name_full 'Chemical Science'
_journal_page_first 117
_journal_paper_doi 10.1039/c0sc00269k
_journal_volume 2
_journal_year 2011
_chemical_formula_sum 'C56 H39 B F24 Pt3'
_chemical_formula_weight 1763.97
_space_group_IT_number 14
_symmetry_cell_setting monoclinic
_symmetry_Int_Tables_number 14
_symmetry_space_group_name_Hall '-P 2yn'
_symmetry_space_group_name_H-M 'P 1 21/n 1'
_audit_creation_date 'Thu Nov 26 02:04:13 2009'
_audit_creation_method 'by teXsan'
_cell_angle_alpha 90
_cell_angle_beta 103.809(1)
_cell_angle_gamma 90
_cell_formula_units_Z 4
_cell_length_a 11.4558(4)
_cell_length_b 19.1713(7)
_cell_length_c 25.517(1)
_cell_measurement_reflns_used 28245
_cell_measurement_temperature 123.2
_cell_measurement_theta_max 27.5
_cell_measurement_theta_min 3.0
_cell_volume 5442.1(3)
_computing_cell_refinement PROCESS-AUTO
_computing_data_collection PROCESS-AUTO
_computing_data_reduction 'teXsan Ver. 1.11'
_computing_publication_material 'teXsan Ver. 1.11'
_computing_structure_refinement 'teXsan Ver. 1.10'
_computing_structure_solution 'DIRDIF94 (PATTY)'
_diffrn_detector_area_resol_mean 10.00
_diffrn_measured_fraction_theta_full 0.9972
_diffrn_measured_fraction_theta_max 0.9972
_diffrn_measurement_device_type 'Rigaku RAXIS-RAPID Imaging Plate'
_diffrn_measurement_method \w
_diffrn_radiation_type 'Mo K\a'
_diffrn_radiation_wavelength 0.7107
_diffrn_reflns_av_R_equivalents 0.070
_diffrn_reflns_limit_h_max 14
_diffrn_reflns_limit_h_min -14
_diffrn_reflns_limit_k_max 24
_diffrn_reflns_limit_k_min -24
_diffrn_reflns_limit_l_max 33
_diffrn_reflns_limit_l_min -32
_diffrn_reflns_number 53410
_diffrn_reflns_theta_full 27.48
_diffrn_reflns_theta_max 27.48
_exptl_absorpt_coefficient_mu 7.783
_exptl_absorpt_correction_type none
_exptl_crystal_colour reddish
_exptl_crystal_density_diffrn 2.153
_exptl_crystal_density_method 'not measured'
_exptl_crystal_description block
_exptl_crystal_size_max 0.250
_exptl_crystal_size_mid 0.200
_exptl_crystal_size_min 0.150
_refine_diff_density_max 1.45
_refine_diff_density_min -1.24
_refine_ls_extinction_method none
_refine_ls_goodness_of_fit_ref 1.079
_refine_ls_hydrogen_treatment noref
_refine_ls_number_parameters 757
_refine_ls_number_reflns 5862
_refine_ls_R_factor_gt 0.0454
_refine_ls_shift/su_max 3.1149
_refine_ls_structure_factor_coef F
_refine_ls_weighting_details 'w = 1/[\s^2^(Fo) + 0.00063|Fo|^2^]'
_refine_ls_weighting_scheme calc
_refine_ls_wR_factor_ref 0.0563
_reflns_number_gt 5862
_reflns_number_total 12424
_reflns_threshold_expression F^2^>2.0\s(F^2^)
_cod_data_source_file c0sc00269k.txt
_cod_data_source_block usui8
_cod_original_cell_volume 5442.2(3)
_cod_original_formula_sum 'C56 H39 B F24 Pt3 '
_cod_database_code 1515692

loop_
_symmetry_equiv_pos_as_xyz
x,y,z
1/2-x,1/2+y,1/2-z
-x,-y,-z
1/2+x,1/2-y,1/2+z

loop_
_atom_site_label
_atom_site_type_symbol
_atom_site_fract_x
_atom_site_fract_y
_atom_site_fract_z
_atom_site_U_iso_or_equiv
_atom_site_adp_type
_atom_site_occupancy
_atom_site_calc_flag
Pt(1) Pt -0.07305(5) 0.28730(3) 0.48961(2) 0.0428(2) Uani 1.00 d
Pt(2) Pt -0.07283(5) 0.27030(3) 0.37944(2) 0.0442(2) Uani 1.00 d
Pt(3) Pt 0.03816(5) 0.17158(3) 0.45323(2) 0.0440(2) Uani 1.00 d
F(1) F -0.392(1) 0.172(2) 0.5775(6) 0.30(2) Uani 1.00 d
F(2) F -0.548(1) 0.1379(9) 0.5803(5) 0.182(7) Uani 1.00 d
F(3) F -0.492(3) 0.228(1) 0.6071(7) 0.36(1) Uani 1.00 d
F(4) F -0.5871(9) 0.0071(6) 0.7364(5) 0.131(5) Uani 1.00 d
F(5) F -0.4697(8) 0.0227(4) 0.8117(4) 0.072(3) Uani 1.00 d
F(6) F -0.421(1) -0.0479(5) 0.7575(4) 0.106(4) Uani 1.00 d
F(7) F -0.1682(7) 0.1185(6) 0.9787(4) 0.085(3) Uani 1.00 d
F(8) F -0.034(1) 0.1924(6) 0.9950(4) 0.112(5) Uani 1.00 d
F(9) F 0.0064(9) 0.0907(6) 1.0202(4) 0.117(4) Uani 1.00 d
F(10) F 0.174(1) -0.0549(6) 0.8947(6) 0.160(7) Uani 1.00 d
F(11) F 0.2919(9) 0.0251(7) 0.8911(6) 0.152(6) Uani 1.00 d
F(12) F 0.1867(10) -0.0126(5) 0.8213(4) 0.105(4) Uani 1.00 d
F(13) F 0.2096(9) 0.3700(5) 0.7410(4) 0.085(3) Uani 1.00 d
F(14) F 0.264(1) 0.3306(5) 0.6751(5) 0.115(5) Uani 1.00 d
F(15) F 0.0997(9) 0.3814(5) 0.6646(4) 0.113(4) Uani 1.00 d
F(16) F 0.2029(10) 0.0917(5) 0.6289(5) 0.114(5) Uani 1.00 d
F(17) F 0.0190(9) 0.0695(6) 0.6071(5) 0.119(4) Uani 1.00 d
F(18) F 0.120(1) 0.0307(5) 0.6776(5) 0.131(5) Uani 1.00 d
F(19) F 0.054(1) 0.115(1) 0.2178(7) 0.219(8) Uani 1.00 d
F(20) F 0.015(1) 0.100(1) 0.2858(7) 0.198(9) Uani 1.00 d
F(21) F 0.106(1) 0.0302(7) 0.2581(9) 0.224(8) Uani 1.00 d
F(22) F 0.4453(10) 0.0366(6) 0.4183(5) 0.132(5) Uani 1.00 d
F(23) F 0.517(2) 0.1326(6) 0.4436(5) 0.172(6) Uani 1.00 d
F(24) F 0.5830(9) 0.0777(8) 0.3899(6) 0.153(6) Uani 1.00 d
C(1) C -0.253(1) 0.2550(9) 0.4555(9) 0.069(6) Uani 1.00 d
C(2) C -0.194(1) 0.2039(10) 0.4926(6) 0.063(5) Uani 1.00 d
C(3) C -0.134(1) 0.1386(9) 0.4783(7) 0.066(6) Uani 1.00 d
C(4) C -0.127(1) 0.1148(8) 0.4270(8) 0.069(6) Uani 1.00 d
C(5) C -0.163(1) 0.1488(10) 0.3783(7) 0.067(6) Uani 1.00 d
C(6) C -0.236(2) 0.2072(10) 0.3654(7) 0.074(6) Uani 1.00 d
C(7) C -0.264(1) 0.2553(9) 0.3998(8) 0.066(6) Uani 1.00 d
C(8) C 0.048(1) 0.3741(9) 0.4577(9) 0.075(6) Uani 1.00 d
C(9) C 0.093(1) 0.347(1) 0.5096(8) 0.073(7) Uani 1.00 d
C(10) C 0.144(2) 0.285(1) 0.5226(7) 0.076(6) Uani 1.00 d
C(11) C 0.192(1) 0.2361(8) 0.4897(8) 0.072(6) Uani 1.00 d
C(12) C 0.179(1) 0.2373(9) 0.4357(8) 0.065(6) Uani 1.00 d
C(13) C 0.121(1) 0.291(1) 0.3962(7) 0.073(6) Uani 1.00 d
C(14) C 0.063(1) 0.3505(9) 0.4086(8) 0.063(5) Uani 1.00 d
C(15) C 0.139(1) 0.0767(8) 0.4928(7) 0.064(5) Uani 1.00 d
C(16) C 0.144(1) 0.0762(8) 0.4407(7) 0.061(5) Uani 1.00 d
C(17) C -0.085(2) 0.2818(9) 0.2922(6) 0.065(5) Uani 1.00 d
C(18) C -0.154(1) 0.3319(8) 0.3061(6) 0.066(5) Uani 1.00 d
C(19) C -0.135(1) 0.3457(8) 0.5441(6) 0.047(5) Uani 1.00 d
C(20) C -0.164(2) 0.4144(9) 0.5347(6) 0.065(6) Uani 1.00 d
C(21) C -0.220(1) 0.4548(9) 0.5697(8) 0.071(6) Uani 1.00 d
C(22) C -0.237(1) 0.425(1) 0.6153(7) 0.068(6) Uani 1.00 d
C(23) C -0.208(2) 0.357(1) 0.6265(7) 0.082(7) Uani 1.00 d
C(24) C -0.151(2) 0.3167(8) 0.5914(8) 0.081(6) Uani 1.00 d
C(25) C -0.2473(10) 0.1530(7) 0.7449(5) 0.036(4) Uani 1.00 d
C(26) C -0.297(1) 0.1718(7) 0.6914(6) 0.046(4) Uani 1.00 d
C(27) C -0.408(1) 0.1447(9) 0.6629(6) 0.065(5) Uani 1.00 d
C(28) C -0.465(1) 0.0925(8) 0.6850(6) 0.056(5) Uani 1.00 d
C(29) C -0.411(1) 0.0700(7) 0.7354(6) 0.046(4) Uani 1.00 d
C(30) C -0.304(1) 0.0998(7) 0.7654(5) 0.038(4) Uani 1.00 d
C(31) C -0.466(2) 0.166(1) 0.609(1) 0.116(10) Uani 1.00 d
C(32) C -0.477(1) 0.0136(9) 0.7607(7) 0.059(5) Uani 1.00 d
C(33) C -0.0541(9) 0.1450(6) 0.8316(5) 0.028(3) Uani 1.00 d
C(34) C -0.0782(10) 0.1517(6) 0.8825(5) 0.036(4) Uani 1.00 d
C(35) C -0.0247(10) 0.1139(7) 0.9280(5) 0.032(4) Uani 1.00 d
C(36) C 0.063(1) 0.0643(7) 0.9237(6) 0.044(4) Uani 1.00 d
C(37) C 0.091(1) 0.0550(6) 0.8748(6) 0.037(4) Uani 1.00 d
C(38) C 0.033(1) 0.0927(7) 0.8302(5) 0.043(4) Uani 1.00 d
C(39) C -0.051(1) 0.1264(9) 0.9802(6) 0.055(5) Uani 1.00 d
C(40) C 0.182(2) 0.0046(9) 0.8708(7) 0.065(6) Uani 1.00 d
C(41) C -0.035(1) 0.2025(6) 0.7388(5) 0.033(4) Uani 1.00 d
C(42) C 0.029(1) 0.2635(6) 0.7327(5) 0.035(4) Uani 1.00 d
C(43) C 0.110(1) 0.2694(7) 0.7006(5) 0.041(4) Uani 1.00 d
C(44) C 0.136(1) 0.2115(8) 0.6732(5) 0.041(4) Uani 1.00 d
C(45) C 0.080(1) 0.1500(7) 0.6776(5) 0.045(4) Uani 1.00 d
C(46) C -0.006(1) 0.1467(7) 0.7087(5) 0.044(4) Uani 1.00 d
C(47) C 0.166(1) 0.3378(8) 0.6954(6) 0.047(5) Uani 1.00 d
C(48) C 0.106(2) 0.0876(9) 0.6484(7) 0.062(6) Uani 1.00 d
C(49) C 0.3420(10) 0.2314(6) 0.2995(5) 0.032(4) Uani 1.00 d
C(50) C 0.236(1) 0.1959(7) 0.2767(6) 0.047(4) Uani 1.00 d
C(51) C 0.215(1) 0.1279(7) 0.2919(6) 0.044(4) Uani 1.00 d
C(52) C 0.293(1) 0.0944(7) 0.3324(6) 0.051(5) Uani 1.00 d
C(53) C 0.396(1) 0.1296(7) 0.3575(6) 0.044(4) Uani 1.00 d
C(54) C 0.419(1) 0.1958(7) 0.3409(5) 0.041(4) Uani 1.00 d
C(55) C 0.100(2) 0.094(1) 0.2637(9) 0.080(7) Uani 1.00 d
C(56) C 0.483(2) 0.0967(9) 0.4012(8) 0.070(6) Uani 1.00 d
B(1) B -0.121(1) 0.1922(7) 0.7792(6) 0.040(4) Uani 1.00 d
H(1) H -0.2555 0.2043 0.6747 0.0602 Uiso 1.00 calc
H(2) H -0.5364 0.0714 0.6648 0.0649 Uiso 1.00 calc
H(3) H -0.2695 0.0818 0.8005 0.0452 Uiso 1.00 calc
H(4) H -0.1390 0.1844 0.8860 0.0429 Uiso 1.00 calc
H(5) H 0.1023 0.0379 0.9541 0.0510 Uiso 1.00 calc
H(6) H 0.0514 0.0831 0.7964 0.0428 Uiso 1.00 calc
H(7) H 0.0150 0.3035 0.7520 0.0475 Uiso 1.00 calc
H(8) H 0.1915 0.2152 0.6505 0.0522 Uiso 1.00 calc
H(9) H -0.0415 0.1022 0.7113 0.0515 Uiso 1.00 calc
H(10) H 0.1764 0.2191 0.2490 0.0585 Uiso 1.00 calc
H(11) H 0.2774 0.0490 0.3434 0.0583 Uiso 1.00 calc
H(12) H 0.4924 0.2187 0.3591 0.0484 Uiso 1.00 calc
H(13) H -0.1443 0.4364 0.5043 0.0740 Uiso 1.00 calc
H(14) H -0.2421 0.5014 0.5608 0.0869 Uiso 1.00 calc
H(15) H -0.2707 0.4505 0.6399 0.0919 Uiso 1.00 calc
H(16) H -0.2258 0.3346 0.6568 0.1002 Uiso 1.00 calc
H(17) H -0.1239 0.2703 0.6012 0.0863 Uiso 1.00 calc
H(18) H -0.2872 0.2908 0.4713 0.0919 Uiso 1.00 calc
H(19) H -0.1840 0.2099 0.5299 0.0729 Uiso 1.00 calc
H(20) H -0.0983 0.1087 0.5072 0.0759 Uiso 1.00 calc
H(21) H -0.0877 0.0694 0.4277 0.0807 Uiso 1.00 calc
H(22) H -0.1364 0.1253 0.3507 0.0789 Uiso 1.00 calc
H(23) H -0.2577 0.2139 0.3270 0.0802 Uiso 1.00 calc
H(24) H -0.3042 0.2932 0.3805 0.0838 Uiso 1.00 calc
H(25) H -0.0020 0.4148 0.4554 0.0966 Uiso 1.00 calc
H(26) H 0.0815 0.3813 0.5362 0.0966 Uiso 1.00 calc
H(27) H 0.1416 0.2732 0.5580 0.0961 Uiso 1.00 calc
H(28) H 0.2378 0.2005 0.5091 0.0907 Uiso 1.00 calc
H(29) H 0.2127 0.1997 0.4208 0.0785 Uiso 1.00 calc
H(30) H 0.1227 0.2839 0.3600 0.0895 Uiso 1.00 calc
H(31) H 0.0248 0.3805 0.3793 0.0698 Uiso 1.00 calc
H(32) H 0.0662 0.0524 0.5196 0.0936 Uiso 1.00 calc
H(33) H 0.2139 0.0800 0.5253 0.0936 Uiso 1.00 calc
H(34) H 0.0037 0.2753 0.2863 0.0936 Uiso 1.00 calc
H(35) H -0.1225 0.2367 0.2762 0.0936 Uiso 1.00 calc
H(36) H -0.2526 0.3211 0.3021 0.0936 Uiso 1.00 calc
H(37) H -0.1101 0.3825 0.3180 0.0936 Uiso 1.00 calc
H(38) H 0.2227 0.0873 0.4358 0.0744 Uiso 1.00 calc
H(39) H 0.0837 0.0404 0.4045 0.0936 Uiso 1.00 calc

loop_
_atom_site_aniso_label
_atom_site_aniso_U_11
_atom_site_aniso_U_22
_atom_site_aniso_U_33
_atom_site_aniso_U_12
_atom_site_aniso_U_13
_atom_site_aniso_U_23
Pt(1) 0.0386(3) 0.0453(3) 0.0466(4) -0.0073(3) 0.0145(2) -0.0008(3)
Pt(2) 0.0371(3) 0.0525(4) 0.0425(3) -0.0115(3) 0.0086(2) 0.0042(3)
Pt(3) 0.0389(3) 0.0437(3) 0.0518(4) -0.0035(3) 0.0158(3) 0.0031(3)
F(1) 0.11(1) 0.71(7) 0.08(1) -0.09(2) 0.005(9) 0.11(2)
F(2) 0.15(1) 0.25(2) 0.090(9) -0.08(1) -0.064(9) 0.07(1)
F(3) 0.68(5) 0.19(2) 0.10(1) 0.07(3) -0.13(2) 0.07(1)
F(4) 0.087(7) 0.15(1) 0.13(1) -0.074(8) -0.018(7) 0.062(9)
F(5) 0.095(7) 0.064(6) 0.074(7) -0.014(5) 0.050(6) -0.006(5)
F(6) 0.20(1) 0.037(5) 0.123(9) 0.006(7) 0.114(9) 0.003(6)
F(7) 0.051(5) 0.128(9) 0.087(7) 0.002(6) 0.040(5) -0.015(7)
F(8) 0.17(1) 0.115(9) 0.075(7) -0.058(9) 0.068(7) -0.034(7)
F(9) 0.111(8) 0.19(1) 0.062(7) 0.090(9) 0.040(6) 0.053(8)
F(10) 0.24(2) 0.089(8) 0.21(1) 0.12(1) 0.17(1) 0.079(10)
F(11) 0.052(6) 0.18(1) 0.20(1) 0.066(8) -0.010(7) -0.10(1)
F(12) 0.145(9) 0.101(8) 0.068(7) 0.088(7) 0.025(7) -0.005(6)
F(13) 0.109(8) 0.071(6) 0.070(7) -0.037(6) 0.014(6) -0.004(6)
F(14) 0.121(9) 0.059(6) 0.20(1) -0.029(7) 0.115(9) -0.011(7)
F(15) 0.103(8) 0.067(6) 0.135(10) -0.039(6) -0.042(7) 0.061(7)
F(16) 0.108(8) 0.091(8) 0.18(1) -0.033(7) 0.104(8) -0.059(8)
F(17) 0.099(8) 0.125(10) 0.120(9) 0.017(8) 0.000(7) -0.077(8)
F(18) 0.25(2) 0.053(6) 0.13(1) 0.044(9) 0.12(1) 0.007(7)
F(19) 0.15(1) 0.31(2) 0.15(1) -0.20(2) -0.06(1) 0.04(2)
F(20) 0.081(9) 0.29(2) 0.25(2) -0.11(1) 0.08(1) -0.15(2)
F(21) 0.092(9) 0.076(9) 0.45(3) -0.029(8) -0.05(1) -0.10(1)
F(22) 0.102(8) 0.092(9) 0.18(1) -0.019(7) -0.006(8) 0.075(9)
F(23) 0.27(2) 0.083(9) 0.099(10) 0.03(1) -0.08(1) -0.010(8)
F(24) 0.053(6) 0.21(2) 0.20(1) 0.046(8) 0.034(8) 0.11(1)
C(1) 0.028(7) 0.07(1) 0.11(2) -0.019(8) 0.020(9) -0.04(1)
C(2) 0.059(10) 0.09(1) 0.045(10) -0.04(1) 0.018(8) -0.006(10)
C(3) 0.050(9) 0.06(1) 0.08(1) -0.016(9) -0.004(9) 0.04(1)
C(4) 0.046(9) 0.05(1) 0.10(2) -0.005(8) 0.003(10) -0.02(1)
C(5) 0.057(10) 0.08(1) 0.06(1) -0.02(1) 0.021(9) -0.01(1)
C(6) 0.08(1) 0.07(1) 0.05(1) -0.03(1) -0.019(9) 0.02(1)
C(7) 0.031(8) 0.06(1) 0.10(2) -0.017(8) -0.002(9) 0.01(1)
C(8) 0.042(9) 0.06(1) 0.10(2) -0.016(9) -0.01(1) -0.01(1)
C(9) 0.043(9) 0.09(1) 0.10(2) -0.03(1) 0.04(1) -0.03(1)
C(10) 0.08(1) 0.09(1) 0.06(1) -0.06(1) -0.001(10) 0.03(1)
C(11) 0.06(1) 0.042(10) 0.08(1) 0.011(9) -0.03(1) 0.01(1)
C(12) 0.033(8) 0.06(1) 0.10(1) 0.005(8) 0.013(9) -0.03(1)
C(13) 0.045(9) 0.13(2) 0.06(1) -0.05(1) 0.039(9) -0.05(1)
C(14) 0.041(9) 0.06(1) 0.08(1) -0.019(9) -0.012(9) 0.02(1)
C(15) 0.06(1) 0.05(1) 0.07(1) 0.012(9) 0.019(9) 0.017(10)
C(16) 0.035(8) 0.06(1) 0.10(1) 0.006(8) 0.026(9) 0.01(1)
C(17) 0.08(1) 0.07(1) 0.042(9) -0.02(1) 0.015(9) -0.004(9)
C(18) 0.07(1) 0.06(1) 0.05(1) -0.020(10) -0.012(9) 0.018(9)
C(19) 0.034(7) 0.07(1) 0.043(9) -0.011(8) 0.012(7) 0.000(9)
C(20) 0.09(1) 0.06(1) 0.05(1) -0.01(1) 0.026(9) 0.007(9)
C(21) 0.07(1) 0.06(1) 0.08(1) 0.009(10) 0.01(1) 0.00(1)
C(22) 0.053(10) 0.08(1) 0.07(1) 0.004(10) 0.014(9) -0.03(1)
C(23) 0.10(1) 0.09(1) 0.06(1) 0.00(1) 0.04(1) 0.00(1)
C(24) 0.11(1) 0.05(1) 0.08(1) 0.02(1) 0.00(1) -0.03(1)
C(25) 0.023(6) 0.044(8) 0.043(8) 0.009(6) 0.010(6) 0.007(7)
C(26) 0.033(7) 0.061(10) 0.049(9) -0.023(8) 0.021(7) 0.002(8)
C(27) 0.063(10) 0.07(1) 0.05(1) -0.007(10) -0.001(8) 0.025(9)
C(28) 0.056(9) 0.06(1) 0.053(10) -0.014(9) 0.010(8) -0.002(9)
C(29) 0.060(9) 0.031(8) 0.045(9) -0.017(7) 0.010(7) 0.003(7)
C(30) 0.040(7) 0.038(8) 0.042(8) 0.018(7) 0.018(6) 0.006(7)
C(31) 0.06(1) 0.15(2) 0.12(2) -0.02(1) -0.01(2) 0.10(2)
C(32) 0.06(1) 0.06(1) 0.05(1) -0.034(10) 0.016(9) -0.007(9)
C(33) 0.013(5) 0.032(7) 0.045(8) 0.004(6) 0.017(5) 0.003(6)
C(34) 0.026(6) 0.034(7) 0.054(9) 0.006(6) 0.022(6) -0.004(7)
C(35) 0.022(6) 0.044(8) 0.031(8) 0.012(6) 0.011(5) 0.002(7)
C(36) 0.042(8) 0.041(8) 0.047(9) 0.003(7) 0.005(7) 0.006(7)
C(37) 0.035(7) 0.025(7) 0.053(10) 0.004(6) 0.014(7) -0.004(7)
C(38) 0.061(9) 0.038(8) 0.031(8) -0.009(8) 0.015(7) -0.003(7)
C(39) 0.053(9) 0.06(1) 0.05(1) 0.014(9) 0.012(8) 0.002(9)
C(40) 0.09(1) 0.06(1) 0.05(1) 0.03(1) 0.012(9) 0.016(10)
C(41) 0.028(6) 0.031(7) 0.038(8) 0.008(6) 0.003(6) 0.006(7)
C(42) 0.035(7) 0.029(7) 0.039(8) -0.004(7) 0.007(6) 0.012(7)
C(43) 0.049(8) 0.043(9) 0.029(8) -0.002(8) 0.005(7) 0.010(7)
C(44) 0.034(7) 0.057(10) 0.040(8) -0.007(8) 0.023(6) -0.001(8)
C(45) 0.064(10) 0.041(9) 0.028(8) 0.009(8) 0.009(7) 0.001(7)
C(46) 0.068(9) 0.038(8) 0.029(8) -0.004(8) 0.021(7) 0.010(7)
C(47) 0.030(7) 0.06(1) 0.06(1) 0.007(8) 0.026(7) 0.015(9)
C(48) 0.07(1) 0.05(1) 0.07(1) -0.002(10) 0.03(1) -0.009(10)
C(49) 0.024(6) 0.041(8) 0.037(7) 0.001(6) 0.017(5) -0.011(7)
C(50) 0.049(8) 0.040(8) 0.052(9) -0.017(8) 0.015(7) -0.015(8)
C(51) 0.042(8) 0.047(9) 0.049(9) -0.010(8) 0.020(7) -0.013(8)
C(52) 0.057(9) 0.034(8) 0.07(1) -0.015(8) 0.028(8) -0.011(8)
C(53) 0.038(7) 0.044(9) 0.053(9) 0.001(7) 0.016(7) 0.006(8)
C(54) 0.040(7) 0.040(8) 0.044(9) -0.021(7) 0.013(7) -0.010(7)
C(55) 0.06(1) 0.09(1) 0.09(1) -0.06(1) 0.00(1) 0.01(1)
C(56) 0.06(1) 0.06(1) 0.08(1) -0.02(1) 0.01(1) 0.01(1)
B(1) 0.047(9) 0.018(8) 0.05(1) -0.012(7) 0.001(8) 0.006(7)

loop_
_atom_type_symbol
_atom_type_description
_atom_type_scat_dispersion_real
_atom_type_scat_dispersion_imag
_atom_type_scat_source
C C 0.003 0.002
;International Tables for Crystallography
(1992, Vol. C, Tables 4.2.6.8 and 6.1.1.1)
;
H H 0.000 0.000
;International Tables for Crystallography
(1992, Vol. C, Table 6.1.1.2)
;
Pt Pt -1.703 8.390
;International Tables for Crystallography
(1992, Vol. C, Tables 4.2.6.8 and 6.1.1.1)
;
B B 0.001 0.001
;International Tables for Crystallography
(1992, Vol. C, Tables 4.2.6.8 and 6.1.1.1)
;
F F 0.017 0.010
;International Tables for Crystallography
(1992, Vol. C, Tables 4.2.6.8 and 6.1.1.1)
;

loop_
_geom_angle_atom_site_label_1
_geom_angle_atom_site_label_2
_geom_angle_atom_site_label_3
_geom_angle
_geom_angle_site_symmetry_3
_geom_angle_publ_flag
Pt(2) Pt(1) Pt(3) 58.36(2) . yes
Pt(2) Pt(1) C(1) 77.9(6) . yes
Pt(2) Pt(1) C(2) 96.0(4) . yes
Pt(2) Pt(1) C(8) 67.1(5) . yes
Pt(2) Pt(1) C(9) 94.9(5) . yes
Pt(2) Pt(1) C(10) 95.6(5) . yes
Pt(2) Pt(1) C(19) 145.4(4) . yes
Pt(3) Pt(1) C(1) 96.0(4) . yes
Pt(3) Pt(1) C(2) 76.6(5) . yes
Pt(3) Pt(1) C(8) 95.2(5) . yes
Pt(3) Pt(1) C(9) 93.1(5) . yes
Pt(3) Pt(1) C(10) 65.9(6) . yes
Pt(3) Pt(1) C(19) 155.9(4) . yes
C(1) Pt(1) C(2) 38.9(6) . yes
C(1) Pt(1) C(8) 129.6(7) . yes
C(1) Pt(1) C(9) 162.9(8) . yes
C(1) Pt(1) C(10) 161.2(7) . yes
C(1) Pt(1) C(19) 88.8(6) . yes
C(2) Pt(1) C(8) 162.9(6) . yes
C(2) Pt(1) C(9) 158.1(8) . yes
C(2) Pt(1) C(10) 126.3(7) . yes
C(2) Pt(1) C(19) 93.1(6) . yes
C(8) Pt(1) C(9) 34.8(6) . yes
C(8) Pt(1) C(10) 60.7(5) . yes
C(8) Pt(1) C(19) 99.9(6) . yes
C(9) Pt(1) C(10) 33.3(6) . yes
C(9) Pt(1) C(19) 88.7(6) . yes
C(10) Pt(1) C(19) 105.6(6) . yes
Pt(1) Pt(2) Pt(3) 60.69(2) . yes
Pt(1) Pt(2) C(6) 91.3(5) . yes
Pt(1) Pt(2) C(7) 65.1(5) . yes
Pt(1) Pt(2) C(13) 91.5(4) . yes
Pt(1) Pt(2) C(14) 75.6(6) . yes
Pt(1) Pt(2) C(17) 167.1(5) . yes
Pt(1) Pt(2) C(18) 132.6(5) . yes
Pt(3) Pt(2) C(6) 88.2(4) . yes
Pt(3) Pt(2) C(7) 93.8(4) . yes
Pt(3) Pt(2) C(13) 73.1(6) . yes
Pt(3) Pt(2) C(14) 94.3(4) . yes
Pt(3) Pt(2) C(17) 131.7(5) . yes
Pt(3) Pt(2) C(18) 166.6(5) . yes
C(6) Pt(2) C(7) 34.4(6) . yes
C(6) Pt(2) C(13) 156.6(8) . yes
C(6) Pt(2) C(14) 163.2(9) . yes
C(6) Pt(2) C(17) 92.5(6) . yes
C(6) Pt(2) C(18) 89.4(5) . yes
C(7) Pt(2) C(13) 156.6(6) . yes
C(7) Pt(2) C(14) 128.8(8) . yes
C(7) Pt(2) C(17) 112.9(6) . yes
C(7) Pt(2) C(18) 91.6(6) . yes
C(13) Pt(2) C(14) 37.2(6) . yes
C(13) Pt(2) C(17) 89.9(6) . yes
C(13) Pt(2) C(18) 105.6(7) . yes
C(14) Pt(2) C(17) 98.2(7) . yes
C(14) Pt(2) C(18) 91.8(5) . yes
C(17) Pt(2) C(18) 35.2(6) . yes
Pt(1) Pt(3) Pt(2) 60.95(2) . yes
Pt(1) Pt(3) C(3) 69.0(5) . yes
Pt(1) Pt(3) C(4) 93.9(4) . yes
Pt(1) Pt(3) C(11) 78.3(5) . yes
Pt(1) Pt(3) C(12) 91.5(4) . yes
Pt(1) Pt(3) C(15) 135.1(5) . yes
Pt(1) Pt(3) C(16) 169.2(4) . yes
Pt(2) Pt(3) C(3) 95.3(3) . yes
Pt(2) Pt(3) C(4) 84.6(5) . yes
Pt(2) Pt(3) C(11) 95.5(4) . yes
Pt(2) Pt(3) C(12) 72.8(5) . yes
Pt(2) Pt(3) C(15) 164.0(5) . yes
Pt(2) Pt(3) C(16) 129.4(4) . yes
C(3) Pt(3) C(4) 36.7(6) . yes
C(3) Pt(3) C(11) 134.4(8) . yes
C(3) Pt(3) C(12) 160.4(6) . yes
C(3) Pt(3) C(15) 91.9(6) . yes
C(3) Pt(3) C(16) 110.1(6) . yes
C(4) Pt(3) C(11) 170.8(8) . yes
C(4) Pt(3) C(12) 150.6(8) . yes
C(4) Pt(3) C(15) 92.8(6) . yes
C(4) Pt(3) C(16) 90.6(5) . yes
C(11) Pt(3) C(12) 36.1(6) . yes
C(11) Pt(3) C(15) 89.5(5) . yes
C(11) Pt(3) C(16) 96.3(6) . yes
C(12) Pt(3) C(15) 103.6(6) . yes
C(12) Pt(3) C(16) 89.4(5) . yes
C(15) Pt(3) C(16) 34.7(5) . yes
Pt(1) C(1) C(2) 70.5(8) . yes
Pt(1) C(1) C(7) 105(1) . yes
C(2) C(1) C(7) 126(1) . yes
Pt(1) C(2) C(1) 70.5(9) . yes
Pt(1) C(2) C(3) 106.0(10) . yes
C(1) C(2) C(3) 125(1) . yes
Pt(3) C(3) C(2) 108.0(9) . yes
Pt(3) C(3) C(4) 65.8(10) . yes
C(2) C(3) C(4) 128(1) . yes
Pt(3) C(4) C(3) 77.5(9) . yes
Pt(3) C(4) C(5) 95(1) . yes
C(3) C(4) C(5) 127(1) . yes
C(4) C(5) C(6) 129(1) . yes
Pt(2) C(6) C(5) 88(1) . yes
Pt(2) C(6) C(7) 81.2(10) . yes
C(5) C(6) C(7) 127(1) . yes
Pt(2) C(7) C(1) 110.7(9) . yes
Pt(2) C(7) C(6) 64(1) . yes
C(1) C(7) C(6) 132(1) . yes
Pt(1) C(8) C(9) 63.0(10) . yes
Pt(1) C(8) C(14) 106(1) . yes
C(9) C(8) C(14) 129(1) . yes
Pt(1) C(9) C(8) 82.2(10) . yes
Pt(1) C(9) C(10) 83(1) . yes
C(8) C(9) C(10) 127(1) . yes
Pt(1) C(10) C(9) 63.1(10) . yes
Pt(1) C(10) C(11) 108(1) . yes
C(9) C(10) C(11) 129(1) . yes
Pt(3) C(11) C(10) 103(1) . yes
Pt(3) C(11) C(12) 71.8(10) . yes
C(10) C(11) C(12) 127(1) . yes
Pt(3) C(12) C(11) 72(1) . yes
Pt(3) C(12) C(13) 108.0(9) . yes
C(11) C(12) C(13) 129(1) . yes
Pt(2) C(13) C(12) 106(1) . yes
Pt(2) C(13) C(14) 71.3(9) . yes
C(12) C(13) C(14) 124(1) . yes
Pt(2) C(14) C(8) 107(1) . yes
Pt(2) C(14) C(13) 71.5(9) . yes
C(8) C(14) C(13) 129(1) . yes
Pt(3) C(15) C(16) 72.7(9) . yes
Pt(3) C(16) C(15) 72.6(10) . yes
Pt(2) C(17) C(18) 72(1) . yes
Pt(2) C(18) C(17) 72.0(9) . yes
Pt(1) C(19) C(20) 121(1) . yes
Pt(1) C(19) C(24) 121(1) . yes
C(20) C(19) C(24) 117(1) . yes
C(19) C(20) C(21) 122(1) . yes
C(20) C(21) C(22) 118(1) . yes
C(21) C(22) C(23) 120(1) . yes
C(22) C(23) C(24) 120(1) . yes
C(19) C(24) C(23) 119(1) . yes
C(26) C(25) C(30) 116(1) . yes
C(26) C(25) B(1) 119(1) . yes
C(30) C(25) B(1) 123(1) . yes
C(25) C(26) C(27) 121(1) . yes
C(26) C(27) C(28) 120(1) . yes
C(26) C(27) C(31) 123(1) . yes
C(28) C(27) C(31) 116(1) . yes
C(27) C(28) C(29) 117(1) . yes
C(28) C(29) C(30) 121(1) . yes
C(28) C(29) C(32) 117(1) . yes
C(30) C(29) C(32) 120(1) . yes
C(25) C(30) C(29) 121(1) . yes
F(1) C(31) F(2) 101(3) . yes
F(1) C(31) F(3) 95(2) . yes
F(1) C(31) C(27) 112(1) . yes
F(2) C(31) F(3) 106(2) . yes
F(2) C(31) C(27) 125(1) . yes
F(3) C(31) C(27) 111(2) . yes
F(4) C(32) F(5) 108(1) . yes
F(4) C(32) F(6) 108(1) . yes
F(4) C(32) C(29) 113(1) . yes
F(5) C(32) F(6) 105(1) . yes
F(5) C(32) C(29) 113(1) . yes
F(6) C(32) C(29) 107(1) . yes
C(34) C(33) C(38) 112(1) . yes
C(34) C(33) B(1) 123(1) . yes
C(38) C(33) B(1) 124(1) . yes
C(33) C(34) C(35) 125(1) . yes
C(34) C(35) C(36) 118(1) . yes
C(34) C(35) C(39) 122(1) . yes
C(36) C(35) C(39) 119(1) . yes
C(35) C(36) C(37) 118(1) . yes
C(36) C(37) C(38) 120(1) . yes
C(36) C(37) C(40) 118(1) . yes
C(38) C(37) C(40) 120(1) . yes
C(33) C(38) C(37) 123(1) . yes
F(7) C(39) F(8) 101(1) . yes
F(7) C(39) F(9) 106(1) . yes
F(7) C(39) C(35) 112(1) . yes
F(8) C(39) F(9) 105(1) . yes
F(8) C(39) C(35) 111(1) . yes
F(9) C(39) C(35) 118(1) . yes
F(10) C(40) F(11) 104(1) . yes
F(10) C(40) F(12) 104(1) . yes
F(10) C(40) C(37) 114(1) . yes
F(11) C(40) F(12) 101(1) . yes
F(11) C(40) C(37) 114(1) . yes
F(12) C(40) C(37) 115(1) . yes
C(42) C(41) C(46) 112(1) . yes
C(42) C(41) B(1) 126(1) . yes
C(46) C(41) B(1) 121(1) . yes
C(41) C(42) C(43) 125(1) . yes
C(42) C(43) C(44) 119(1) . yes
C(42) C(43) C(47) 119(1) . yes
C(44) C(43) C(47) 120(1) . yes
C(43) C(44) C(45) 119(1) . yes
C(44) C(45) C(46) 119(1) . yes
C(44) C(45) C(48) 120(1) . yes
C(46) C(45) C(48) 119(1) . yes
C(41) C(46) C(45) 124(1) . yes
F(13) C(47) F(14) 102(1) . yes
F(13) C(47) F(15) 106(1) . yes
F(13) C(47) C(43) 114(1) . yes
F(14) C(47) F(15) 105(1) . yes
F(14) C(47) C(43) 111(1) . yes
F(15) C(47) C(43) 115(1) . yes
F(16) C(48) F(17) 104(1) . yes
F(16) C(48) F(18) 104(1) . yes
F(16) C(48) C(45) 115(1) . yes
F(17) C(48) F(18) 101(1) . yes
F(17) C(48) C(45) 114(1) . yes
F(18) C(48) C(45) 113(1) . yes
C(50) C(49) C(54) 114(1) . yes
C(50) C(49) B(1) 124(1) 4_554 yes
C(54) C(49) B(1) 120(1) 4_554 yes
C(49) C(50) C(51) 122(1) . yes
C(50) C(51) C(52) 121(1) . yes
C(50) C(51) C(55) 117(1) . yes
C(52) C(51) C(55) 120(1) . yes
C(51) C(52) C(53) 117(1) . yes
C(52) C(53) C(54) 120(1) . yes
C(52) C(53) C(56) 119(1) . yes
C(54) C(53) C(56) 119(1) . yes
C(49) C(54) C(53) 123(1) . yes
F(19) C(55) F(20) 101(2) . yes
F(19) C(55) F(21) 103(2) . yes
F(19) C(55) C(51) 116(1) . yes
F(20) C(55) F(21) 102(1) . yes
F(20) C(55) C(51) 115(1) . yes
F(21) C(55) C(51) 114(1) . yes
F(22) C(56) F(23) 104(1) . yes
F(22) C(56) F(24) 101(1) . yes
F(22) C(56) C(53) 114(1) . yes
F(23) C(56) F(24) 103(1) . yes
F(23) C(56) C(53) 115(1) . yes
F(24) C(56) C(53) 115(1) . yes
C(25) B(1) C(33) 110.7(10) . yes
C(25) B(1) C(41) 107(1) . yes
C(25) B(1) C(49) 107(1) 4_455 yes
C(33) B(1) C(41) 110(1) . yes
C(33) B(1) C(49) 109(1) 4_455 yes
C(41) B(1) C(49) 109(1) 4_455 yes

loop_
_geom_bond_atom_site_label_1
_geom_bond_atom_site_label_2
_geom_bond_distance
_geom_bond_site_symmetry_2
_geom_bond_publ_flag
Pt(1) Pt(2) 2.8307(8) . yes
Pt(1) Pt(3) 2.8236(8) . yes
Pt(1) C(1) 2.13(1) . yes
Pt(1) C(2) 2.13(1) . yes
Pt(1) C(8) 2.43(2) . yes
Pt(1) C(9) 2.18(1) . yes
Pt(1) C(10) 2.43(2) . yes
Pt(1) C(19) 2.04(2) . yes
Pt(2) Pt(3) 2.7570(8) . yes
Pt(2) C(6) 2.18(2) . yes
Pt(2) C(7) 2.39(2) . yes
Pt(2) C(13) 2.19(1) . yes
Pt(2) C(14) 2.19(1) . yes
Pt(2) C(17) 2.21(2) . yes
Pt(2) C(18) 2.22(1) . yes
Pt(3) C(3) 2.30(2) . yes
Pt(3) C(4) 2.15(1) . yes
Pt(3) C(11) 2.18(2) . yes
Pt(3) C(12) 2.17(2) . yes
Pt(3) C(15) 2.26(1) . yes
Pt(3) C(16) 2.26(1) . yes
F(1) C(31) 1.30(3) . yes
F(2) C(31) 1.17(2) . yes
F(3) C(31) 1.22(3) . yes
F(4) C(32) 1.27(2) . yes
F(5) C(32) 1.30(2) . yes
F(6) C(32) 1.35(2) . yes
F(7) C(39) 1.35(2) . yes
F(8) C(39) 1.32(2) . yes
F(9) C(39) 1.27(2) . yes
F(10) C(40) 1.31(2) . yes
F(11) C(40) 1.30(2) . yes
F(12) C(40) 1.32(2) . yes
F(13) C(47) 1.31(2) . yes
F(14) C(47) 1.35(2) . yes
F(15) C(47) 1.27(1) . yes
F(16) C(48) 1.33(2) . yes
F(17) C(48) 1.31(2) . yes
F(18) C(48) 1.31(2) . yes
F(19) C(55) 1.23(2) . yes
F(20) C(55) 1.24(2) . yes
F(21) C(55) 1.23(2) . yes
F(22) C(56) 1.34(2) . yes
F(23) C(56) 1.26(2) . yes
F(24) C(56) 1.30(2) . yes
C(1) C(2) 1.42(2) . yes
C(1) C(7) 1.40(2) . yes
C(2) C(3) 1.51(2) . yes
C(3) C(4) 1.41(2) . yes
C(4) C(5) 1.38(2) . yes
C(5) C(6) 1.38(2) . yes
C(6) C(7) 1.36(2) . yes
C(8) C(9) 1.40(2) . yes
C(8) C(14) 1.38(2) . yes
C(9) C(10) 1.34(2) . yes
C(10) C(11) 1.45(3) . yes
C(11) C(12) 1.35(2) . yes
C(12) C(13) 1.48(2) . yes
C(13) C(14) 1.40(2) . yes
C(15) C(16) 1.35(2) . yes
C(17) C(18) 1.34(2) . yes
C(19) C(20) 1.36(2) . yes
C(19) C(24) 1.38(2) . yes
C(20) C(21) 1.45(2) . yes
C(21) C(22) 1.35(2) . yes
C(22) C(23) 1.35(2) . yes
C(23) C(24) 1.46(2) . yes
C(25) C(26) 1.39(2) . yes
C(25) C(30) 1.38(2) . yes
C(25) B(1) 1.68(2) . yes
C(26) C(27) 1.40(2) . yes
C(27) C(28) 1.39(2) . yes
C(27) C(31) 1.45(2) . yes
C(28) C(29) 1.36(2) . yes
C(29) C(30) 1.40(2) . yes
C(29) C(32) 1.54(2) . yes
C(33) C(34) 1.39(2) . yes
C(33) C(38) 1.42(2) . yes
C(33) B(1) 1.64(2) . yes
C(34) C(35) 1.38(2) . yes
C(35) C(36) 1.41(2) . yes
C(35) C(39) 1.45(2) . yes
C(36) C(37) 1.37(2) . yes
C(37) C(38) 1.38(2) . yes
C(37) C(40) 1.45(2) . yes
C(41) C(42) 1.41(2) . yes
C(41) C(46) 1.40(2) . yes
C(41) B(1) 1.60(2) . yes
C(42) C(43) 1.38(2) . yes
C(43) C(44) 1.38(2) . yes
C(43) C(47) 1.48(2) . yes
C(44) C(45) 1.36(2) . yes
C(45) C(46) 1.40(2) . yes
C(45) C(48) 1.48(2) . yes
C(49) C(50) 1.40(2) . yes
C(49) C(54) 1.38(2) . yes
C(49) B(1) 1.64(2) 4_554 yes
C(50) C(51) 1.40(2) . yes
C(51) C(52) 1.36(2) . yes
C(51) C(55) 1.49(2) . yes
C(52) C(53) 1.38(2) . yes
C(53) C(54) 1.38(2) . yes
C(53) C(56) 1.45(2) . yes

loop_
_geom_contact_atom_site_label_1
_geom_contact_atom_site_label_2
_geom_contact_distance
_geom_contact_site_symmetry_2
Pt(1) Pt(2) 2.8307(8) .
Pt(1) Pt(3) 2.8236(8) .
Pt(2) Pt(3) 2.7570(8) .
F(1) F(23) 3.41(2) 1_455
F(1) F(8) 3.50(3) 4_454
F(1) C(2) 3.55(2) .
F(2) F(16) 3.49(2) 1_455
F(2) F(22) 3.54(2) 3_556
F(3) F(8) 3.17(2) 4_454
F(4) F(13) 3.10(1) 2_446
F(4) F(18) 3.36(2) 1_455
F(4) F(15) 3.52(2) 2_446
F(4) F(16) 3.58(2) 1_455
F(5) F(15) 3.22(1) 2_446
F(5) C(22) 3.24(2) 2_446
F(5) C(14) 3.42(2) 4_455
F(5) C(18) 3.48(2) 4_455
F(5) C(21) 3.53(2) 2_446
F(6) C(52) 3.13(2) 3_556
F(6) C(51) 3.31(2) 3_556
F(6) C(22) 3.36(2) 2_446
F(6) C(53) 3.40(2) 3_556
F(6) F(15) 3.45(2) 2_446
F(6) C(23) 3.49(2) 2_446
F(7) C(9) 3.09(2) 4_455
F(7) C(8) 3.17(2) 4_455
F(7) C(14) 3.22(2) 4_455
F(7) C(10) 3.23(2) 4_455
F(7) C(11) 3.26(2) 4_455
F(7) C(13) 3.30(2) 4_455
F(7) C(12) 3.32(2) 4_455
F(7) F(10) 3.47(2) 3_557
F(7) C(21) 3.50(2) 2_446
F(8) C(11) 3.40(2) 4_455
F(8) C(12) 3.55(2) 4_455
F(9) C(21) 3.20(2) 4_555
F(9) C(22) 3.35(2) 4_555
F(9) F(10) 3.40(2) 3_557
F(9) C(36) 3.47(2) 3_557
F(10) F(14) 3.02(2) 2_546
F(10) F(15) 3.52(2) 2_546
F(10) F(19) 3.58(2) 3_556
F(11) F(15) 3.46(1) 2_546
F(11) C(8) 3.58(2) 4_555
F(12) F(14) 3.06(1) 2_546
F(12) F(15) 3.13(1) 2_546
F(12) F(13) 3.15(1) 2_546
F(12) F(19) 3.34(2) 3_556
F(12) C(47) 3.40(2) 2_546
F(12) F(21) 3.50(2) 3_556
F(12) F(20) 3.55(2) 3_556
F(13) C(6) 3.42(2) 4_555
F(13) F(20) 3.46(2) 4_555
F(13) C(5) 3.48(2) 4_555
F(14) F(19) 3.41(2) 4_555
F(15) C(24) 3.27(2) .
F(15) C(23) 3.46(2) .
F(16) C(15) 3.38(2) .
F(17) C(16) 3.42(2) 3_556
F(17) C(15) 3.51(2) .
F(17) C(3) 3.59(2) .
F(18) F(20) 3.20(2) 3_556
F(18) F(21) 3.58(2) 3_556
F(20) C(5) 3.60(2) .
F(21) C(38) 3.38(2) 3_556
F(21) C(30) 3.52(2) 3_556
F(23) C(1) 3.49(2) 1_655
F(23) C(2) 3.53(2) 1_655
F(24) C(5) 3.29(2) 1_655
F(24) C(4) 3.31(2) 1_655
F(24) C(6) 3.39(2) 1_655
C(16) C(52) 3.59(2) .
C(25) C(49) 2.69(2) 4_455
C(25) C(50) 3.03(2) 4_455
C(26) C(50) 3.31(2) 4_455
C(26) C(49) 3.39(2) 4_455
C(33) C(49) 2.69(2) 4_455
C(33) C(54) 3.08(2) 4_455
C(34) C(49) 3.07(2) 4_455
C(34) C(54) 3.11(2) 4_455
C(41) C(49) 2.65(2) 4_455
C(41) C(54) 3.40(2) 4_455
C(41) C(50) 3.59(2) 4_455
C(42) C(49) 3.04(2) 4_455
C(42) C(54) 3.39(2) 4_455
C(50) B(1) 2.70(2) 4_554
C(54) B(1) 2.64(2) 4_554

loop_
_geom_torsion_atom_site_label_1
_geom_torsion_atom_site_label_2
_geom_torsion_atom_site_label_3
_geom_torsion_atom_site_label_4
_geom_torsion
_geom_torsion_site_symmetry_4
_geom_torsion_publ_flag
Pt(1) Pt(2) Pt(3) C(3) 62.3(5) . yes
Pt(1) Pt(2) Pt(3) C(4) 97.5(5) . yes
Pt(1) Pt(2) Pt(3) C(11) -73.3(6) . yes
Pt(1) Pt(2) Pt(3) C(12) -101.7(5) . yes
Pt(1) Pt(2) Pt(3) C(15) 178(1) . yes
Pt(1) Pt(2) Pt(3) C(16) -176.2(5) . yes
Pt(1) Pt(2) C(6) C(5) -90(1) . yes
Pt(1) Pt(2) C(6) C(7) 38.8(10) . yes
Pt(1) Pt(2) C(7) C(1) -8(1) . yes
Pt(1) Pt(2) C(7) C(6) -136(1) . yes
Pt(1) Pt(2) C(13) C(12) 58(1) . yes
Pt(1) Pt(2) C(13) C(14) -63(1) . yes
Pt(1) Pt(2) C(14) C(8) -14(1) . yes
Pt(1) Pt(2) C(14) C(13) 112(1) . yes
Pt(1) Pt(2) C(17) C(18) -21(2) . yes
Pt(1) Pt(2) C(18) C(17) 173.6(7) . yes
Pt(1) Pt(3) Pt(2) C(6) -92.6(6) . yes
Pt(1) Pt(3) Pt(2) C(7) -58.6(5) . yes
Pt(1) Pt(3) Pt(2) C(13) 101.7(4) . yes
Pt(1) Pt(3) Pt(2) C(14) 70.8(6) . yes
Pt(1) Pt(3) Pt(2) C(17) 175.8(5) . yes
Pt(1) Pt(3) Pt(2) C(18) -172(1) . yes
Pt(1) Pt(3) C(3) C(2) 4.8(9) . yes
Pt(1) Pt(3) C(3) C(4) 129.6(10) . yes
Pt(1) Pt(3) C(4) C(3) -46.1(9) . yes
Pt(1) Pt(3) C(4) C(5) 81(1) . yes
Pt(1) Pt(3) C(11) C(10) 16(1) . yes
Pt(1) Pt(3) C(11) C(12) -109.3(10) . yes
Pt(1) Pt(3) C(12) C(11) 67(1) . yes
Pt(1) Pt(3) C(12) C(13) -58(1) . yes
Pt(1) Pt(3) C(15) C(16) -174.7(7) . yes
Pt(1) Pt(3) C(16) C(15) 20(2) . yes
Pt(1) C(1) C(2) C(3) -96(1) . yes
Pt(1) C(1) C(7) Pt(2) 10(1) . yes
Pt(1) C(1) C(7) C(6) 84(2) . yes
Pt(1) C(2) C(1) C(7) 94(1) . yes
Pt(1) C(2) C(3) Pt(3) -6(1) . yes
Pt(1) C(2) C(3) C(4) -79(1) . yes
Pt(1) C(8) C(9) C(10) 75(1) . yes
Pt(1) C(8) C(14) Pt(2) 17(1) . yes
Pt(1) C(8) C(14) C(13) -63(1) . yes
Pt(1) C(9) C(8) C(14) -89(1) . yes
Pt(1) C(9) C(10) C(11) 92(1) . yes
Pt(1) C(10) C(9) C(8) -75(1) . yes
Pt(1) C(10) C(11) Pt(3) -19(1) . yes
Pt(1) C(10) C(11) C(12) 57(2) . yes
Pt(1) C(19) C(20) C(21) 172(1) . yes
Pt(1) C(19) C(24) C(23) -172(1) . yes
Pt(2) Pt(1) Pt(3) C(3) -109.1(4) . yes
Pt(2) Pt(1) Pt(3) C(4) -81.7(6) . yes
Pt(2) Pt(1) Pt(3) C(11) 103.2(5) . yes
Pt(2) Pt(1) Pt(3) C(12) 69.4(5) . yes
Pt(2) Pt(1) Pt(3) C(15) -179.6(6) . yes
Pt(2) Pt(1) Pt(3) C(16) 164(1) . yes
Pt(2) Pt(1) C(1) C(2) 115(1) . yes
Pt(2) Pt(1) C(1) C(7) -8(1) . yes
Pt(2) Pt(1) C(2) C(1) -62(1) . yes
Pt(2) Pt(1) C(2) C(3) 60(1) . yes
Pt(2) Pt(1) C(8) C(9) -140(1) . yes
Pt(2) Pt(1) C(8) C(14) -13.7(10) . yes
Pt(2) Pt(1) C(9) C(8) 36(1) . yes
Pt(2) Pt(1) C(9) C(10) -92(1) . yes
Pt(2) Pt(1) C(10) C(9) 90(1) . yes
Pt(2) Pt(1) C(10) C(11) -35(1) . yes
Pt(2) Pt(1) C(19) C(20) -27(1) . yes
Pt(2) Pt(1) C(19) C(24) 151.9(10) . yes
Pt(2) Pt(3) Pt(1) C(1) 71.8(6) . yes
Pt(2) Pt(3) Pt(1) C(2) 105.8(4) . yes
Pt(2) Pt(3) Pt(1) C(8) -59.0(4) . yes
Pt(2) Pt(3) Pt(1) C(9) -93.8(6) . yes
Pt(2) Pt(3) Pt(1) C(10) -113.6(4) . yes
Pt(2) Pt(3) Pt(1) C(19) 172.4(9) . yes
Pt(2) Pt(3) C(3) C(2) -51(1) . yes
Pt(2) Pt(3) C(3) C(4) 73.6(10) . yes
Pt(2) Pt(3) C(4) C(3) -106.4(9) . yes
Pt(2) Pt(3) C(4) C(5) 21(1) . yes
Pt(2) Pt(3) C(11) C(10) 75(1) . yes
Pt(2) Pt(3) C(11) C(12) -50(1) . yes
Pt(2) Pt(3) C(12) C(11) 126(1) . yes
Pt(2) Pt(3) C(12) C(13) 0(1) . yes
Pt(2) Pt(3) C(15) C(16) 6(2) . yes
Pt(2) Pt(3) C(16) C(15) -177.6(8) . yes
Pt(2) C(6) C(5) C(4) 95(1) . yes
Pt(2) C(6) C(7) C(1) -95(1) . yes
Pt(2) C(7) C(1) C(2) -66(1) . yes
Pt(2) C(7) C(6) C(5) 80(1) . yes
Pt(2) C(13) C(12) Pt(3) 0(1) . yes
Pt(2) C(13) C(12) C(11) -81(1) . yes
Pt(2) C(13) C(14) C(8) 98(1) . yes
Pt(2) C(14) C(8) C(9) 85(1) . yes
Pt(2) C(14) C(13) C(12) -96(1) . yes
Pt(3) Pt(1) Pt(2) C(6) 87.2(5) . yes
Pt(3) Pt(1) Pt(2) C(7) 110.1(5) . yes
Pt(3) Pt(1) Pt(2) C(13) -69.6(6) . yes
Pt(3) Pt(1) Pt(2) C(14) -103.5(5) . yes
Pt(3) Pt(1) Pt(2) C(17) -165(1) . yes
Pt(3) Pt(1) Pt(2) C(18) 177.5(5) . yes
Pt(3) Pt(1) C(1) C(2) 59(1) . yes
Pt(3) Pt(1) C(1) C(7) -64(1) . yes
Pt(3) Pt(1) C(2) C(1) -117(1) . yes
Pt(3) Pt(1) C(2) C(3) 5.0(9) . yes
Pt(3) Pt(1) C(8) C(9) -88(1) . yes
Pt(3) Pt(1) C(8) C(14) 38(1) . yes
Pt(3) Pt(1) C(9) C(8) 94(1) . yes
Pt(3) Pt(1) C(9) C(10) -34(1) . yes
Pt(3) Pt(1) C(10) C(9) 141(1) . yes
Pt(3) Pt(1) C(10) C(11) 16(1) . yes
Pt(3) Pt(1) C(19) C(20) 164.3(8) . yes
Pt(3) Pt(1) C(19) C(24) -16(1) . yes
Pt(3) Pt(2) Pt(1) C(1) -105.0(5) . yes
Pt(3) Pt(2) Pt(1) C(2) -70.3(5) . yes
Pt(3) Pt(2) Pt(1) C(8) 112.1(4) . yes
Pt(3) Pt(2) Pt(1) C(9) 90.7(6) . yes
Pt(3) Pt(2) Pt(1) C(10) 57.2(5) . yes
Pt(3) Pt(2) Pt(1) C(19) -174.5(7) . yes
Pt(3) Pt(2) C(6) C(5) -29(1) . yes
Pt(3) Pt(2) C(6) C(7) 99.4(10) . yes
Pt(3) Pt(2) C(7) C(1) 46(1) . yes
Pt(3) Pt(2) C(7) C(6) -81.2(10) . yes
Pt(3) Pt(2) C(13) C(12) 0.0(10) . yes
Pt(3) Pt(2) C(13) C(14) -122(1) . yes
Pt(3) Pt(2) C(14) C(8) -72(1) . yes
Pt(3) Pt(2) C(14) C(13) 54(1) . yes
Pt(3) Pt(2) C(17) C(18) 175.1(7) . yes
Pt(3) Pt(2) C(18) C(17) -15(2) . yes
Pt(3) C(3) C(2) C(1) 70(1) . yes
Pt(3) C(3) C(4) C(5) -87(1) . yes
Pt(3) C(4) C(3) C(2) 94(1) . yes
Pt(3) C(4) C(5) C(6) -92(1) . yes
Pt(3) C(11) C(10) C(9) -89(1) . yes
Pt(3) C(11) C(12) C(13) 98(1) . yes
Pt(3) C(12) C(11) C(10) -93(1) . yes
Pt(3) C(12) C(13) C(14) 78(1) . yes
F(1) C(31) C(27) C(26) 42(4) . yes
F(1) C(31) C(27) C(28) -134(2) . yes
F(2) C(31) C(27) C(26) 167(2) . yes
F(2) C(31) C(27) C(28) -9(4) . yes
F(3) C(31) C(27) C(26) -62(3) . yes
F(3) C(31) C(27) C(28) 120(2) . yes
F(4) C(32) C(29) C(28) -16(2) . yes
F(4) C(32) C(29) C(30) 159(1) . yes
F(5) C(32) C(29) C(28) -140(1) . yes
F(5) C(32) C(29) C(30) 34(2) . yes
F(6) C(32) C(29) C(28) 103(1) . yes
F(6) C(32) C(29) C(30) -81(1) . yes
F(7) C(39) C(35) C(34) 58(1) . yes
F(7) C(39) C(35) C(36) -125(1) . yes
F(8) C(39) C(35) C(34) -54(1) . yes
F(8) C(39) C(35) C(36) 122(1) . yes
F(9) C(39) C(35) C(34) -177(1) . yes
F(9) C(39) C(35) C(36) -1(2) . yes
F(10) C(40) C(37) C(36) 44(2) . yes
F(10) C(40) C(37) C(38) -135(1) . yes
F(11) C(40) C(37) C(36) -76(2) . yes
F(11) C(40) C(37) C(38) 103(1) . yes
F(12) C(40) C(37) C(36) 166(1) . yes
F(12) C(40) C(37) C(38) -13(2) . yes
F(13) C(47) C(43) C(42) 47(1) . yes
F(13) C(47) C(43) C(44) -133(1) . yes
F(14) C(47) C(43) C(42) 163(1) . yes
F(14) C(47) C(43) C(44) -17(1) . yes
F(15) C(47) C(43) C(42) -76(1) . yes
F(15) C(47) C(43) C(44) 102(1) . yes
F(16) C(48) C(45) C(44) 14(2) . yes
F(16) C(48) C(45) C(46) -167(1) . yes
F(17) C(48) C(45) C(44) -107(1) . yes
F(17) C(48) C(45) C(46) 70(1) . yes
F(18) C(48) C(45) C(44) 135(1) . yes
F(18) C(48) C(45) C(46) -46(2) . yes
F(19) C(55) C(51) C(50) 26(3) . yes
F(19) C(55) C(51) C(52) -156(2) . yes
F(20) C(55) C(51) C(50) -92(2) . yes
F(20) C(55) C(51) C(52) 84(2) . yes
F(21) C(55) C(51) C(50) 147(2) . yes
F(21) C(55) C(51) C(52) -34(3) . yes
F(22) C(56) C(53) C(52) -9(2) . yes
F(22) C(56) C(53) C(54) 172(1) . yes
F(23) C(56) C(53) C(52) -129(1) . yes
F(23) C(56) C(53) C(54) 51(2) . yes
F(24) C(56) C(53) C(52) 108(1) . yes
F(24) C(56) C(53) C(54) -70(2) . yes
C(1) Pt(1) Pt(2) C(6) -17.8(7) . yes
C(1) Pt(1) Pt(2) C(7) 5.1(7) . yes
C(1) Pt(1) Pt(2) C(13) -174.6(8) . yes
C(1) Pt(1) Pt(2) C(14) 151.5(7) . yes
C(1) Pt(1) Pt(2) C(17) 89(1) . yes
C(1) Pt(1) Pt(2) C(18) 72.5(7) . yes
C(1) Pt(1) Pt(3) C(3) -37.4(7) . yes
C(1) Pt(1) Pt(3) C(4) -9.9(9) . yes
C(1) Pt(1) Pt(3) C(11) 174.9(8) . yes
C(1) Pt(1) Pt(3) C(12) 141.1(8) . yes
C(1) Pt(1) Pt(3) C(15) -107.8(8) . yes
C(1) Pt(1) Pt(3) C(16) -124(2) . yes
C(1) Pt(1) C(2) C(3) 122(1) . yes
C(1) Pt(1) C(8) C(9) 169(1) . yes
C(1) Pt(1) C(8) C(14) -63(1) . yes
C(1) Pt(1) C(9) C(8) -27(2) . yes
C(1) Pt(1) C(9) C(10) -156(2) . yes
C(1) Pt(1) C(10) C(9) 158(2) . yes
C(1) Pt(1) C(10) C(11) 33(2) . yes
C(1) Pt(1) C(19) C(20) -93(1) . yes
C(1) Pt(1) C(19) C(24) 85(1) . yes
C(1) C(2) Pt(1) C(8) -54(2) . yes
C(1) C(2) Pt(1) C(9) 178(1) . yes
C(1) C(2) Pt(1) C(10) -163(1) . yes
C(1) C(2) Pt(1) C(19) 84(1) . yes
C(1) C(2) C(3) C(4) -1(2) . yes
C(1) C(7) Pt(2) C(6) 128(1) . yes
C(1) C(7) Pt(2) C(13) -7(2) . yes
C(1) C(7) Pt(2) C(14) -51(1) . yes
C(1) C(7) Pt(2) C(17) -174(1) . yes
C(1) C(7) Pt(2) C(18) -145(1) . yes
C(1) C(7) C(6) C(5) -14(3) . yes
C(2) Pt(1) Pt(2) C(6) 16.9(8) . yes
C(2) Pt(1) Pt(2) C(7) 39.8(7) . yes
C(2) Pt(1) Pt(2) C(13) -139.9(8) . yes
C(2) Pt(1) Pt(2) C(14) -173.8(7) . yes
C(2) Pt(1) Pt(2) C(17) 123(1) . yes
C(2) Pt(1) Pt(2) C(18) 107.2(8) . yes
C(2) Pt(1) Pt(3) C(3) -3.4(6) . yes
C(2) Pt(1) Pt(3) C(4) 24.1(7) . yes
C(2) Pt(1) Pt(3) C(11) -151.0(7) . yes
C(2) Pt(1) Pt(3) C(12) 175.1(7) . yes
C(2) Pt(1) Pt(3) C(15) -73.8(7) . yes
C(2) Pt(1) Pt(3) C(16) -90(2) . yes
C(2) Pt(1) C(1) C(7) -124(1) . yes
C(2) Pt(1) C(8) C(9) -148(2) . yes
C(2) Pt(1) C(8) C(14) -21(2) . yes
C(2) Pt(1) C(9) C(8) 155(1) . yes
C(2) Pt(1) C(9) C(10) 26(2) . yes
C(2) Pt(1) C(10) C(9) -168(1) . yes
C(2) Pt(1) C(10) C(11) 66(1) . yes
C(2) Pt(1) C(19) C(20) -132(1) . yes
C(2) Pt(1) C(19) C(24) 46(1) . yes
C(2) C(1) Pt(1) C(8) 161(1) . yes
C(2) C(1) Pt(1) C(9) -178(1) . yes
C(2) C(1) Pt(1) C(10) 44(2) . yes
C(2) C(1) Pt(1) C(19) -96(1) . yes
C(2) C(1) C(7) C(6) 7(2) . yes
C(2) C(3) Pt(3) C(4) -124(1) . yes
C(2) C(3) Pt(3) C(11) 51(1) . yes
C(2) C(3) Pt(3) C(12) 0(2) . yes
C(2) C(3) Pt(3) C(15) 143(1) . yes
C(2) C(3) Pt(3) C(16) 173(1) . yes
C(2) C(3) C(4) C(5) 7(2) . yes
C(3) Pt(3) Pt(1) C(8) -168.1(6) . yes
C(3) Pt(3) Pt(1) C(9) 157.0(7) . yes
C(3) Pt(3) Pt(1) C(10) 137.2(6) . yes
C(3) Pt(3) Pt(1) C(19) 63.3(10) . yes
C(3) Pt(3) Pt(2) C(6) -30.2(8) . yes
C(3) Pt(3) Pt(2) C(7) 3.7(7) . yes
C(3) Pt(3) Pt(2) C(13) 164.0(7) . yes
C(3) Pt(3) Pt(2) C(14) 133.1(8) . yes
C(3) Pt(3) Pt(2) C(17) -121.9(8) . yes
C(3) Pt(3) Pt(2) C(18) -109(1) . yes
C(3) Pt(3) C(4) C(5) 127(1) . yes
C(3) Pt(3) C(11) C(10) -27(1) . yes
C(3) Pt(3) C(11) C(12) -153.6(10) . yes
C(3) Pt(3) C(12) C(11) 71(2) . yes
C(3) Pt(3) C(12) C(13) -54(2) . yes
C(3) Pt(3) C(15) C(16) 123(1) . yes
C(3) Pt(3) C(16) C(15) -62(1) . yes
C(3) C(2) Pt(1) C(8) 67(2) . yes
C(3) C(2) Pt(1) C(9) -58(2) . yes
C(3) C(2) Pt(1) C(10) -41(1) . yes
C(3) C(2) Pt(1) C(19) -153(1) . yes
C(3) C(2) C(1) C(7) -1(2) . yes
C(3) C(4) Pt(3) C(11) -14(4) . yes
C(3) C(4) Pt(3) C(12) -146(1) . yes
C(3) C(4) Pt(3) C(15) 89(1) . yes
C(3) C(4) Pt(3) C(16) 124(1) . yes
C(3) C(4) C(5) C(6) -14(2) . yes
C(4) Pt(3) Pt(1) C(8) -140.6(7) . yes
C(4) Pt(3) Pt(1) C(9) -175.5(8) . yes
C(4) Pt(3) Pt(1) C(10) 164.7(7) . yes
C(4) Pt(3) Pt(1) C(19) 90(1) . yes
C(4) Pt(3) Pt(2) C(6) 4.9(8) . yes
C(4) Pt(3) Pt(2) C(7) 38.8(7) . yes
C(4) Pt(3) Pt(2) C(13) -160.8(7) . yes
C(4) Pt(3) Pt(2) C(14) 168.2(8) . yes
C(4) Pt(3) Pt(2) C(17) -86.8(8) . yes
C(4) Pt(3) Pt(2) C(18) -74(1) . yes
C(4) Pt(3) C(11) C(10) -15(4) . yes
C(4) Pt(3) C(11) C(12) -141(3) . yes
C(4) Pt(3) C(12) C(11) 168(1) . yes
C(4) Pt(3) C(12) C(13) 41(1) . yes
C(4) Pt(3) C(15) C(16) 86(1) . yes
C(4) Pt(3) C(16) C(15) -94(1) . yes
C(4) C(3) Pt(3) C(11) 176.7(9) . yes
C(4) C(3) Pt(3) C(12) 125(2) . yes
C(4) C(3) Pt(3) C(15) -92(1) . yes
C(4) C(3) Pt(3) C(16) -61(1) . yes
C(4) C(5) C(6) C(7) 17(2) . yes
C(5) C(4) Pt(3) C(11) 112(3) . yes
C(5) C(4) Pt(3) C(12) -18(1) . yes
C(5) C(4) Pt(3) C(15) -142(1) . yes
C(5) C(4) Pt(3) C(16) -108(1) . yes
C(5) C(6) Pt(2) C(7) -128(1) . yes
C(5) C(6) Pt(2) C(13) 6(2) . yes
C(5) C(6) Pt(2) C(14) -128(2) . yes
C(5) C(6) Pt(2) C(17) 102(1) . yes
C(5) C(6) Pt(2) C(18) 137(1) . yes
C(6) Pt(2) Pt(1) C(8) -160.8(7) . yes
C(6) Pt(2) Pt(1) C(9) 177.8(8) . yes
C(6) Pt(2) Pt(1) C(10) 144.4(7) . yes
C(6) Pt(2) Pt(1) C(19) -87.4(9) . yes
C(6) Pt(2) Pt(3) C(11) -165.8(9) . yes
C(6) Pt(2) Pt(3) C(12) 165.7(8) . yes
C(6) Pt(2) Pt(3) C(15) 86(1) . yes
C(6) Pt(2) Pt(3) C(16) 91.3(8) . yes
C(6) Pt(2) C(13) C(12) -38(2) . yes
C(6) Pt(2) C(13) C(14) -160(1) . yes
C(6) Pt(2) C(14) C(8) 25(2) . yes
C(6) Pt(2) C(14) C(13) 152(1) . yes
C(6) Pt(2) C(17) C(18) 85(1) . yes
C(6) Pt(2) C(18) C(17) -95(1) . yes
C(6) C(7) Pt(2) C(13) -135(1) . yes
C(6) C(7) Pt(2) C(14) -179.8(9) . yes
C(6) C(7) Pt(2) C(17) 57(1) . yes
C(6) C(7) Pt(2) C(18) 86(1) . yes
C(7) Pt(2) Pt(1) C(8) -137.8(6) . yes
C(7) Pt(2) Pt(1) C(9) -159.2(7) . yes
C(7) Pt(2) Pt(1) C(10) 167.3(7) . yes
C(7) Pt(2) Pt(1) C(19) -64.4(8) . yes
C(7) Pt(2) Pt(3) C(11) -131.9(8) . yes
C(7) Pt(2) Pt(3) C(12) -160.3(7) . yes
C(7) Pt(2) Pt(3) C(15) 120(1) . yes
C(7) Pt(2) Pt(3) C(16) 125.2(7) . yes
C(7) Pt(2) C(13) C(12) 58(2) . yes
C(7) Pt(2) C(13) C(14) -64(2) . yes
C(7) Pt(2) C(14) C(8) 25(1) . yes
C(7) Pt(2) C(14) C(13) 152(1) . yes
C(7) Pt(2) C(17) C(18) 56(1) . yes
C(7) Pt(2) C(18) C(17) -129(1) . yes
C(7) C(1) Pt(1) C(8) 37(1) . yes
C(7) C(1) Pt(1) C(9) 57(2) . yes
C(7) C(1) Pt(1) C(10) -79(2) . yes
C(7) C(1) Pt(1) C(19) 139(1) . yes
C(7) C(6) Pt(2) C(13) 135(1) . yes
C(7) C(6) Pt(2) C(14) 0(2) . yes
C(7) C(6) Pt(2) C(17) -128(1) . yes
C(7) C(6) Pt(2) C(18) -93(1) . yes
C(8) Pt(1) Pt(2) C(13) 42.5(7) . yes
C(8) Pt(1) Pt(2) C(14) 8.5(6) . yes
C(8) Pt(1) Pt(2) C(17) -53(1) . yes
C(8) Pt(1) Pt(2) C(18) -70.4(7) . yes
C(8) Pt(1) Pt(3) C(11) 44.2(7) . yes
C(8) Pt(1) Pt(3) C(12) 10.4(7) . yes
C(8) Pt(1) Pt(3) C(15) 121.4(7) . yes
C(8) Pt(1) Pt(3) C(16) 105(2) . yes
C(8) Pt(1) C(9) C(10) -128(1) . yes
C(8) Pt(1) C(10) C(9) 30(1) . yes
C(8) Pt(1) C(10) C(11) -95(1) . yes
C(8) Pt(1) C(19) C(20) 36(1) . yes
C(8) Pt(1) C(19) C(24) -144(1) . yes
C(8) C(9) Pt(1) C(10) 128(1) . yes
C(8) C(9) Pt(1) C(19) -109(1) . yes
C(8) C(9) C(10) C(11) 16(2) . yes
C(8) C(14) Pt(2) C(13) -127(1) . yes
C(8) C(14) Pt(2) C(17) 153(1) . yes
C(8) C(14) Pt(2) C(18) 119(1) . yes
C(8) C(14) C(13) C(12) 1(2) . yes
C(9) Pt(1) Pt(2) C(13) 21.1(9) . yes
C(9) Pt(1) Pt(2) C(14) -12.9(7) . yes
C(9) Pt(1) Pt(2) C(17) -75(1) . yes
C(9) Pt(1) Pt(2) C(18) -91.8(8) . yes
C(9) Pt(1) Pt(3) C(11) 9.4(8) . yes
C(9) Pt(1) Pt(3) C(12) -24.5(8) . yes
C(9) Pt(1) Pt(3) C(15) 86.6(8) . yes
C(9) Pt(1) Pt(3) C(16) 70(2) . yes
C(9) Pt(1) C(8) C(14) 126(1) . yes
C(9) Pt(1) C(10) C(11) -125(1) . yes
C(9) Pt(1) C(19) C(20) 69(1) . yes
C(9) Pt(1) C(19) C(24) -111(1) . yes
C(9) C(8) Pt(1) C(10) -29(1) . yes
C(9) C(8) Pt(1) C(19) 73(1) . yes
C(9) C(8) C(14) C(13) 5(2) . yes
C(9) C(10) Pt(1) C(19) -62(1) . yes
C(9) C(10) C(11) C(12) -12(3) . yes
C(10) Pt(1) Pt(2) C(13) -12.4(8) . yes
C(10) Pt(1) Pt(2) C(14) -46.3(7) . yes
C(10) Pt(1) Pt(2) C(17) -108(1) . yes
C(10) Pt(1) Pt(2) C(18) -125.3(7) . yes
C(10) Pt(1) Pt(3) C(11) -10.4(7) . yes
C(10) Pt(1) Pt(3) C(12) -44.3(6) . yes
C(10) Pt(1) Pt(3) C(15) 66.8(7) . yes
C(10) Pt(1) Pt(3) C(16) 50(2) . yes
C(10) Pt(1) C(8) C(14) 97(1) . yes
C(10) Pt(1) C(19) C(20) 98(1) . yes
C(10) Pt(1) C(19) C(24) -82(1) . yes
C(10) C(9) Pt(1) C(19) 121(1) . yes
C(10) C(9) C(8) C(14) -13(2) . yes
C(10) C(11) Pt(3) C(12) 125(1) . yes
C(10) C(11) Pt(3) C(15) -119(1) . yes
C(10) C(11) Pt(3) C(16) -153(1) . yes
C(10) C(11) C(12) C(13) 5(2) . yes
C(11) Pt(3) Pt(1) C(19) -84(1) . yes
C(11) Pt(3) Pt(2) C(13) 28.4(8) . yes
C(11) Pt(3) Pt(2) C(14) -2.5(9) . yes
C(11) Pt(3) Pt(2) C(17) 102.5(8) . yes
C(11) Pt(3) Pt(2) C(18) 114(1) . yes
C(11) Pt(3) C(12) C(13) -126(1) . yes
C(11) Pt(3) C(15) C(16) -101(1) . yes
C(11) Pt(3) C(16) C(15) 79(1) . yes
C(11) C(10) Pt(1) C(19) 172(1) . yes
C(11) C(12) Pt(3) C(15) -69(1) . yes
C(11) C(12) Pt(3) C(16) -101(1) . yes
C(11) C(12) C(13) C(14) -3(2) . yes
C(12) Pt(3) Pt(1) C(19) -118(1) . yes
C(12) Pt(3) Pt(2) C(13) 0.0(7) . yes
C(12) Pt(3) Pt(2) C(14) -30.9(8) . yes
C(12) Pt(3) Pt(2) C(17) 74.1(7) . yes
C(12) Pt(3) Pt(2) C(18) 86(1) . yes
C(12) Pt(3) C(15) C(16) -68(1) . yes
C(12) Pt(3) C(16) C(15) 115(1) . yes
C(12) C(11) Pt(3) C(15) 114(1) . yes
C(12) C(11) Pt(3) C(16) 80(1) . yes
C(12) C(13) Pt(2) C(14) 122(1) . yes
C(12) C(13) Pt(2) C(17) -134(1) . yes
C(12) C(13) Pt(2) C(18) -166(1) . yes
C(13) Pt(2) Pt(1) C(19) 115.9(9) . yes
C(13) Pt(2) Pt(3) C(15) -79(1) . yes
C(13) Pt(2) Pt(3) C(16) -74.5(6) . yes
C(13) Pt(2) C(17) C(18) -117(1) . yes
C(13) Pt(2) C(18) C(17) 66(1) . yes
C(13) C(12) Pt(3) C(15) 163(1) . yes
C(13) C(12) Pt(3) C(16) 131(1) . yes
C(13) C(14) Pt(2) C(17) -78(1) . yes
C(13) C(14) Pt(2) C(18) -113(1) . yes
C(14) Pt(2) Pt(1) C(19) 81.9(8) . yes
C(14) Pt(2) Pt(3) C(15) -110(1) . yes
C(14) Pt(2) Pt(3) C(16) -105.4(8) . yes
C(14) Pt(2) C(17) C(18) -81(1) . yes
C(14) Pt(2) C(18) C(17) 101(1) . yes
C(14) C(8) Pt(1) C(19) -160(1) . yes
C(14) C(13) Pt(2) C(17) 103(1) . yes
C(14) C(13) Pt(2) C(18) 71(1) . yes
C(15) Pt(3) Pt(1) C(19) -7(1) . yes
C(15) Pt(3) Pt(2) C(17) -5(1) . yes
C(15) Pt(3) Pt(2) C(18) 6(2) . yes
C(16) Pt(3) Pt(1) C(19) -23(2) . yes
C(16) Pt(3) Pt(2) C(17) -0.4(7) . yes
C(16) Pt(3) Pt(2) C(18) 11(1) . yes
C(17) Pt(2) Pt(1) C(19) 19(1) . yes
C(18) Pt(2) Pt(1) C(19) 3.0(8) . yes
C(19) C(20) C(21) C(22) 5(2) . yes
C(19) C(24) C(23) C(22) -5(2) . yes
C(20) C(19) C(24) C(23) 6(2) . yes
C(20) C(21) C(22) C(23) -4(2) . yes
C(21) C(20) C(19) C(24) -6(2) . yes
C(21) C(22) C(23) C(24) 4(2) . yes
C(25) C(26) C(27) C(28) -7(2) . yes
C(25) C(26) C(27) C(31) 175(2) . yes
C(25) C(30) C(29) C(28) 0(2) . yes
C(25) C(30) C(29) C(32) -176(1) . yes
C(25) B(1) C(33) C(34) -89(1) . yes
C(25) B(1) C(33) C(38) 89(1) . yes
C(25) B(1) C(41) C(42) 134(1) . yes
C(25) B(1) C(41) C(46) -52(1) . yes
C(26) C(25) C(30) C(29) -4(1) . yes
C(26) C(25) B(1) C(33) -160(1) . yes
C(26) C(25) B(1) C(41) -38(1) . yes
C(26) C(25) B(1) C(49) 79(1) 4_455 yes
C(26) C(27) C(28) C(29) 1(2) . yes
C(27) C(26) C(25) C(30) 8(2) . yes
C(27) C(26) C(25) B(1) -174(1) . yes
C(27) C(28) C(29) C(30) 2(2) . yes
C(27) C(28) C(29) C(32) 178(1) . yes
C(29) C(28) C(27) C(31) 178(2) . yes
C(29) C(30) C(25) B(1) 178(1) . yes
C(30) C(25) B(1) C(33) 16(1) . yes
C(30) C(25) B(1) C(41) 137(1) . yes
C(30) C(25) B(1) C(49) -103(1) 4_455 yes
C(33) C(34) C(35) C(36) 0(1) . yes
C(33) C(34) C(35) C(39) 176(1) . yes
C(33) C(38) C(37) C(36) 3(1) . yes
C(33) C(38) C(37) C(40) -177(1) . yes
C(33) B(1) C(41) C(42) -104(1) . yes
C(33) B(1) C(41) C(46) 69(1) . yes
C(34) C(33) C(38) C(37) -2(1) . yes
C(34) C(33) B(1) C(41) 150(1) . yes
C(34) C(33) B(1) C(49) 29(1) 4_455 yes
C(34) C(35) C(36) C(37) 0(1) . yes
C(35) C(34) C(33) C(38) 1(1) . yes
C(35) C(34) C(33) B(1) -179(1) . yes
C(35) C(36) C(37) C(38) -1(1) . yes
C(35) C(36) C(37) C(40) 179(1) . yes
C(37) C(36) C(35) C(39) -177(1) . yes
C(37) C(38) C(33) B(1) 177(1) . yes
C(38) C(33) B(1) C(41) -29(1) . yes
C(38) C(33) B(1) C(49) -151(1) 4_455 yes
C(41) C(42) C(43) C(44) -2(1) . yes
C(41) C(42) C(43) C(47) 176(1) . yes
C(41) C(46) C(45) C(44) -3(2) . yes
C(41) C(46) C(45) C(48) 178(1) . yes
C(42) C(41) C(46) C(45) 2(1) . yes
C(42) C(41) B(1) C(49) 17(1) 4_455 yes
C(42) C(43) C(44) C(45) 1(1) . yes
C(43) C(42) C(41) C(46) 0(1) . yes
C(43) C(42) C(41) B(1) 174(1) . yes
C(43) C(44) C(45) C(46) 1(1) . yes
C(43) C(44) C(45) C(48) 179(1) . yes
C(45) C(44) C(43) C(47) -177(1) . yes
C(45) C(46) C(41) B(1) -172(1) . yes
C(46) C(41) B(1) C(49) -169(1) 4_455 yes
C(49) C(50) C(51) C(52) 4(2) . yes
C(49) C(50) C(51) C(55) -177(1) . yes
C(49) C(54) C(53) C(52) 0(2) . yes
C(49) C(54) C(53) C(56) 179(1) . yes
C(50) C(49) C(54) C(53) 2(2) . yes
C(50) C(51) C(52) C(53) -1(2) . yes
C(51) C(50) C(49) C(54) -4(1) . yes
C(51) C(50) C(49) B(1) 173(1) 4_554 yes
C(51) C(52) C(53) C(54) -1(2) . yes
C(51) C(52) C(53) C(56) 179(1) . yes
C(53) C(52) C(51) C(55) -178(1) . yes
C(53) C(54) C(49) B(1) -175(1) 4_554 yes
C(53) C(54) C(49) B(1) -175(1) 4_554 yes
